data_1551379
loop_
_publ_author_name
'Jiang, Huanfeng'
'He, Dandan'
'Zhuang, Zeyan'
'Wang, Xu'
'Li, Jiawei'
'Li, Jianxiao'
'Wu, Wanqing'
'Zhao, Zujin'
'Tang, Ben Zhong'

_publ_section_title
;
 Assembly of 1H-Isoindole Derivatives by Selective Carbon-Nitrogen Triple
 Bond Activation: Access to Aggregation-Induced Emission Fluorophores for
 Lipid Droplets Imaging
;
_journal_name_full 'Chemical Science'
_journal_paper_doi 10.1039/C9SC01035A
_journal_year 2019
_chemical_absolute_configuration unk
_chemical_formula_moiety 'C18 H17 N3 S'
_chemical_formula_sum 'C18 H17 N3 S'
_chemical_formula_weight 307.40
_space_group_crystal_system orthorhombic
_space_group_IT_number 20
_space_group_name_Hall 'C 2c 2'
_space_group_name_H-M_alt 'C 2 2 21'
_symmetry_space_group_name_Hall 'C 2c 2'
_symmetry_space_group_name_H-M 'C 2 2 21'
_atom_sites_solution_hydrogens geom
_atom_sites_solution_primary dual
_audit_creation_date 2018-11-18
_audit_creation_method
;
Olex2 1.2
(compiled 2018.05.29 svn.r3508 for OlexSys, GUI svn.r5506)
;
_audit_update_record
;
2018-11-23 deposited with the CCDC.    2019-06-10 downloaded from the CCDC.
;
_cell_angle_alpha 90
_cell_angle_beta 90
_cell_angle_gamma 90
_cell_formula_units_Z 8
_cell_length_a 7.306(3)
_cell_length_b 18.404(8)
_cell_length_c 23.763(9)
_cell_measurement_reflns_used 1012
_cell_measurement_temperature 170
_cell_measurement_theta_max 19.038
_cell_measurement_theta_min 2.373
_cell_volume 3195(2)
_computing_cell_refinement 'SAINT v8.34A (Bruker, 2013)'
_computing_data_reduction 'SAINT v8.34A (Bruker, 2013)'
_computing_molecular_graphics 'Olex2 (Dolomanov et al., 2009)'
_computing_publication_material 'Olex2 (Dolomanov et al., 2009)'
_computing_structure_refinement 'ShelXL (Sheldrick, 2015)'
_computing_structure_solution 'ShelXT (Sheldrick, 2015)'
_diffrn_ambient_temperature 170.0
_diffrn_measured_fraction_theta_full 0.999
_diffrn_measured_fraction_theta_max 0.999
_diffrn_measurement_device_type 'Bruker APEX-II CCD'
_diffrn_measurement_method '\f and \w scans'
_diffrn_radiation_type MoK\a
_diffrn_radiation_wavelength 0.71073
_diffrn_reflns_av_R_equivalents 0.0702
_diffrn_reflns_av_unetI/netI 0.0755
_diffrn_reflns_Laue_measured_fraction_full 0.999
_diffrn_reflns_Laue_measured_fraction_max 0.999
_diffrn_reflns_limit_h_max 9
_diffrn_reflns_limit_h_min -8
_diffrn_reflns_limit_k_max 22
_diffrn_reflns_limit_k_min -22
_diffrn_reflns_limit_l_max 29
_diffrn_reflns_limit_l_min -29
_diffrn_reflns_number 11257
_diffrn_reflns_point_group_measured_fraction_full 0.999
_diffrn_reflns_point_group_measured_fraction_max 0.997
_diffrn_reflns_theta_full 25.242
_diffrn_reflns_theta_max 26.372
_diffrn_reflns_theta_min 1.714
_diffrn_standards_number 0
_exptl_absorpt_coefficient_mu 0.202
_exptl_absorpt_correction_T_max 0.7454
_exptl_absorpt_correction_T_min 0.6751
_exptl_absorpt_correction_type multi-scan
_exptl_absorpt_process_details
'SADABS-2014/5 (Bruker,2014/5) was used for absorption correction. wR2(int) was 0.0743 before and 0.0601 after correction. The Ratio of minimum to maximum transmission is 0.9057. The \l/2 correction factor is 0.00150.'
_exptl_crystal_colour colourless
_exptl_crystal_colour_primary colourless
_exptl_crystal_density_diffrn 1.278
_exptl_crystal_description block
_exptl_crystal_F_000 1296
_exptl_crystal_size_max 0.19
_exptl_crystal_size_mid 0.16
_exptl_crystal_size_min 0.13
_refine_diff_density_max 0.163
_refine_diff_density_min -0.206
_refine_diff_density_rms 0.042
_refine_ls_abs_structure_details
;
 Flack x determined using 715 quotients [(I+)-(I-)]/[(I+)+(I-)]
 (Parsons, Flack and Wagner, Acta Cryst. B69 (2013) 249-259).
;
_refine_ls_abs_structure_Flack 0.01(9)
_refine_ls_extinction_method none
_refine_ls_goodness_of_fit_ref 1.041
_refine_ls_hydrogen_treatment constr
_refine_ls_matrix_type full
_refine_ls_number_parameters 202
_refine_ls_number_reflns 3269
_refine_ls_number_restraints 0
_refine_ls_restrained_S_all 1.041
_refine_ls_R_factor_all 0.0807
_refine_ls_R_factor_gt 0.0529
_refine_ls_shift/su_max 0.000
_refine_ls_shift/su_mean 0.000
_refine_ls_structure_factor_coef Fsqd
_refine_ls_weighting_details 'w=1/[\s^2^(Fo^2^)+(0.0402P)^2^] where P=(Fo^2^+2Fc^2^)/3'
_refine_ls_weighting_scheme calc
_refine_ls_wR_factor_gt 0.1034
_refine_ls_wR_factor_ref 0.1158
_reflns_Friedel_coverage 0.759
_reflns_Friedel_fraction_full 0.998
_reflns_Friedel_fraction_max 0.995
_reflns_number_gt 2327
_reflns_number_total 3269
_reflns_threshold_expression 'I > 2\s(I)'
_cod_data_source_file c9sc01035a2.cif
_cod_data_source_block hw-2
_cod_database_code 1551379
_shelx_shelxl_version_number 2014/7
_shelx_space_group_comment
;
The symmetry employed for this shelxl refinement is uniquely defined
by the following loop, which should always be used as a source of
symmetry information in preference to the above space-group names.
They are only intended as comments.
;
_shelx_estimated_absorpt_t_max 0.974
_shelx_estimated_absorpt_t_min 0.963
_olex2_refinement_description
;
1. Fixed Uiso
 At 1.2 times of:
  All C(H) groups, All N(H) groups
 At 1.5 times of:
  All C(H,H,H) groups
2.a Aromatic/amide H refined with riding coordinates:
 N1(H1), C7(H7), C8(H8), C9(H9), C10(H10), C16(H16), C17(H17), C18(H18)
2.b Idealised Me refined as rotating group:
 C1(H1A,H1B,H1C), C2(H2A,H2B,H2C), C4(H4A,H4B,H4C)
;
_olex2_submission_special_instructions 'No special instructions were received'

loop_
_space_group_symop_operation_xyz
'x, y, z'
'-x, -y, z+1/2'
'-x, y, -z+1/2'
'x, -y, -z'
'x+1/2, y+1/2, z'
'-x+1/2, -y+1/2, z+1/2'
'-x+1/2, y+1/2, -z+1/2'
'x+1/2, -y+1/2, -z'

loop_
_atom_site_label
_atom_site_type_symbol
_atom_site_fract_x
_atom_site_fract_y
_atom_site_fract_z
_atom_site_U_iso_or_equiv
_atom_site_adp_type
_atom_site_occupancy
_atom_site_site_symmetry_order
_atom_site_calc_flag
_atom_site_refinement_flags_posn
S1 S 0.42189(17) 0.70089(7) 0.55031(5) 0.0505(4) Uani 1 1 d .
N1 N 0.2848(5) 0.50563(18) 0.67712(13) 0.0385(9) Uani 1 1 d .
H1 H 0.2782 0.4758 0.7060 0.046 Uiso 1 1 calc R
N2 N 0.3039(5) 0.62883(18) 0.65136(13) 0.0358(8) Uani 1 1 d .
N3 N 0.2664(7) 0.8788(2) 0.70964(18) 0.0634(12) Uani 1 1 d .
C1 C 0.1387(7) 0.4957(3) 0.58443(19) 0.0536(13) Uani 1 1 d .
H1A H 0.0239 0.4861 0.6044 0.080 Uiso 1 1 calc GR
H1B H 0.1397 0.4689 0.5488 0.080 Uiso 1 1 calc GR
H1C H 0.1492 0.5479 0.5768 0.080 Uiso 1 1 calc GR
C2 C 0.2886(8) 0.3894(2) 0.63065(19) 0.0517(13) Uani 1 1 d .
H2A H 0.3946 0.3740 0.6529 0.078 Uiso 1 1 calc GR
H2B H 0.2890 0.3639 0.5945 0.078 Uiso 1 1 calc GR
H2C H 0.1758 0.3778 0.6511 0.078 Uiso 1 1 calc GR
C3 C 0.2986(7) 0.4714(2) 0.62042(17) 0.0415(11) Uani 1 1 d .
C4 C 0.4813(7) 0.4908(3) 0.5936(2) 0.0543(13) Uani 1 1 d .
H4A H 0.4909 0.5437 0.5899 0.081 Uiso 1 1 calc GR
H4B H 0.4894 0.4683 0.5563 0.081 Uiso 1 1 calc GR
H4C H 0.5813 0.4728 0.6173 0.081 Uiso 1 1 calc GR
C5 C 0.2815(6) 0.5761(2) 0.68885(16) 0.0336(9) Uani 1 1 d .
C6 C 0.2501(6) 0.6041(2) 0.74618(17) 0.0326(9) Uani 1 1 d .
C7 C 0.2198(6) 0.5712(2) 0.79720(17) 0.0411(11) Uani 1 1 d .
H7 H 0.2162 0.5198 0.8007 0.049 Uiso 1 1 calc R
C8 C 0.1948(7) 0.6161(2) 0.84338(19) 0.0466(12) Uani 1 1 d .
H8 H 0.1740 0.5947 0.8792 0.056 Uiso 1 1 calc R
C9 C 0.1992(6) 0.6905(3) 0.83908(18) 0.0453(11) Uani 1 1 d .
H9 H 0.1821 0.7195 0.8717 0.054 Uiso 1 1 calc R
C10 C 0.2286(6) 0.7239(2) 0.78698(18) 0.0415(11) Uani 1 1 d .
H10 H 0.2311 0.7753 0.7837 0.050 Uiso 1 1 calc R
C11 C 0.2537(5) 0.6802(2) 0.74076(16) 0.0314(9) Uani 1 1 d .
C12 C 0.2889(6) 0.6937(2) 0.68032(16) 0.0343(9) Uani 1 1 d .
C13 C 0.3042(6) 0.7593(2) 0.65365(17) 0.0360(10) Uani 1 1 d .
C14 C 0.2833(7) 0.8248(2) 0.68511(18) 0.0432(11) Uani 1 1 d .
C15 C 0.3470(6) 0.7700(2) 0.59423(18) 0.0368(10) Uani 1 1 d .
C16 C 0.3451(7) 0.8339(3) 0.56547(19) 0.0490(13) Uani 1 1 d .
H16 H 0.3072 0.8785 0.5820 0.059 Uiso 1 1 calc R
C17 C 0.4033(7) 0.8286(3) 0.5098(2) 0.0592(15) Uani 1 1 d .
H17 H 0.4097 0.8686 0.4846 0.071 Uiso 1 1 calc R
C18 C 0.4493(7) 0.7602(3) 0.4958(2) 0.0562(14) Uani 1 1 d .
H18 H 0.4924 0.7465 0.4596 0.067 Uiso 1 1 calc R

loop_
_atom_site_aniso_label
_atom_site_aniso_U_11
_atom_site_aniso_U_22
_atom_site_aniso_U_33
_atom_site_aniso_U_23
_atom_site_aniso_U_13
_atom_site_aniso_U_12
S1 0.0550(7) 0.0552(8) 0.0414(6) 0.0044(6) 0.0061(6) 0.0146(7)
N1 0.057(2) 0.0250(19) 0.0337(18) -0.0021(14) -0.0015(19) -0.0004(19)
N2 0.042(2) 0.030(2) 0.0353(18) -0.0009(15) 0.0005(17) 0.0003(18)
N3 0.096(4) 0.031(2) 0.063(3) -0.003(2) -0.002(3) -0.001(3)
C1 0.070(3) 0.042(3) 0.048(3) -0.006(2) -0.015(3) 0.005(3)
C2 0.075(4) 0.031(3) 0.050(3) -0.003(2) -0.006(3) 0.000(3)
C3 0.062(3) 0.027(2) 0.035(2) -0.0063(18) -0.005(2) 0.007(2)
C4 0.067(3) 0.046(3) 0.050(3) -0.006(2) 0.012(3) 0.005(3)
C5 0.035(2) 0.030(2) 0.037(2) -0.0003(18) -0.002(2) 0.000(2)
C6 0.031(2) 0.031(2) 0.035(2) -0.0029(18) -0.0010(17) -0.002(2)
C7 0.053(3) 0.031(2) 0.039(2) 0.0023(19) -0.001(2) -0.003(2)
C8 0.053(3) 0.049(3) 0.038(2) -0.001(2) 0.004(2) 0.002(3)
C9 0.056(3) 0.042(3) 0.038(2) -0.010(2) 0.000(2) 0.000(3)
C10 0.048(3) 0.034(2) 0.043(2) -0.0068(19) 0.004(2) 0.000(2)
C11 0.029(2) 0.028(2) 0.038(2) -0.0039(17) -0.0008(17) 0.0003(19)
C12 0.032(2) 0.031(2) 0.040(2) 0.000(2) -0.0004(19) 0.000(2)
C13 0.035(2) 0.031(2) 0.043(2) -0.0036(19) -0.004(2) -0.002(2)
C14 0.055(3) 0.032(3) 0.042(2) 0.003(2) -0.005(2) -0.007(2)
C15 0.033(2) 0.036(3) 0.041(2) 0.003(2) -0.005(2) -0.004(2)
C16 0.061(3) 0.036(3) 0.050(3) 0.006(2) -0.010(2) -0.007(2)
C17 0.066(4) 0.058(4) 0.053(3) 0.024(3) -0.004(3) -0.014(3)
C18 0.050(3) 0.076(4) 0.043(3) 0.013(3) 0.004(3) 0.005(3)

loop_
_atom_type_symbol
_atom_type_description
_atom_type_scat_dispersion_real
_atom_type_scat_dispersion_imag
_atom_type_scat_source
C C 0.0033 0.0016 'International Tables Vol C Tables 4.2.6.8 and 6.1.1.4'
H H 0.0000 0.0000 'International Tables Vol C Tables 4.2.6.8 and 6.1.1.4'
N N 0.0061 0.0033 'International Tables Vol C Tables 4.2.6.8 and 6.1.1.4'
S S 0.1246 0.1234 'International Tables Vol C Tables 4.2.6.8 and 6.1.1.4'

loop_
_geom_angle_atom_site_label_1
_geom_angle_atom_site_label_2
_geom_angle_atom_site_label_3
_geom_angle
C18 S1 C15 91.4(3)
C3 N1 H1 116.4
C5 N1 H1 116.4
C5 N1 C3 127.2(3)
C5 N2 C12 106.7(3)
H1A C1 H1B 109.5
H1A C1 H1C 109.5
H1B C1 H1C 109.5
C3 C1 H1A 109.5
C3 C1 H1B 109.5
C3 C1 H1C 109.5
H2A C2 H2B 109.5
H2A C2 H2C 109.5
H2B C2 H2C 109.5
C3 C2 H2A 109.5
C3 C2 H2B 109.5
C3 C2 H2C 109.5
N1 C3 C1 109.5(4)
N1 C3 C2 105.7(3)
N1 C3 C4 109.8(4)
C1 C3 C2 110.1(4)
C1 C3 C4 111.7(4)
C4 C3 C2 109.9(4)
C3 C4 H4A 109.5
C3 C4 H4B 109.5
C3 C4 H4C 109.5
H4A C4 H4B 109.5
H4A C4 H4C 109.5
H4B C4 H4C 109.5
N1 C5 N2 124.9(3)
N1 C5 C6 122.6(4)
N2 C5 C6 112.5(4)
C7 C6 C5 133.3(4)
C7 C6 C11 121.5(4)
C11 C6 C5 105.1(3)
C6 C7 H7 121.4
C6 C7 C8 117.2(4)
C8 C7 H7 121.4
C7 C8 H8 118.9
C9 C8 C7 122.1(4)
C9 C8 H8 118.9
C8 C9 H9 119.7
C8 C9 C10 120.5(4)
C10 C9 H9 119.7
C9 C10 H10 121.0
C11 C10 C9 118.1(4)
C11 C10 H10 121.0
C6 C11 C12 105.0(3)
C10 C11 C6 120.5(4)
C10 C11 C12 134.5(4)
N2 C12 C11 110.7(3)
C13 C12 N2 121.7(3)
C13 C12 C11 127.7(4)
C12 C13 C14 119.6(4)
C12 C13 C15 125.8(4)
C14 C13 C15 114.6(4)
N3 C14 C13 178.6(5)
C13 C15 S1 123.4(3)
C16 C15 S1 109.6(3)
C16 C15 C13 126.9(4)
C15 C16 H16 122.8
C15 C16 C17 114.4(5)
C17 C16 H16 122.8
C16 C17 H17 123.9
C18 C17 C16 112.1(5)
C18 C17 H17 123.9
S1 C18 H18 123.7
C17 C18 S1 112.5(4)
C17 C18 H18 123.7

loop_
_geom_bond_atom_site_label_1
_geom_bond_atom_site_label_2
_geom_bond_distance
S1 C15 1.734(4)
S1 C18 1.706(5)
N1 H1 0.8800
N1 C3 1.491(5)
N1 C5 1.326(5)
N2 C5 1.328(5)
N2 C12 1.382(5)
N3 C14 1.159(6)
C1 H1A 0.9800
C1 H1B 0.9800
C1 H1C 0.9800
C1 C3 1.515(6)
C2 H2A 0.9800
C2 H2B 0.9800
C2 H2C 0.9800
C2 C3 1.530(6)
C3 C4 1.522(7)
C4 H4A 0.9800
C4 H4B 0.9800
C4 H4C 0.9800
C5 C6 1.475(6)
C6 C7 1.373(6)
C6 C11 1.407(5)
C7 H7 0.9500
C7 C8 1.386(6)
C8 H8 0.9500
C8 C9 1.375(6)
C9 H9 0.9500
C9 C10 1.399(6)
C10 H10 0.9500
C10 C11 1.374(5)
C11 C12 1.480(5)
C12 C13 1.369(6)
C13 C14 1.426(6)
C13 C15 1.460(6)
C15 C16 1.361(6)
C16 H16 0.9500
C16 C17 1.394(7)
C17 H17 0.9500
C17 C18 1.343(7)
C18 H18 0.9500
